data_7119569
loop_
_publ_author_name
'Lohier, Jean-Fran\,cois'
'Glachet, Thomas'
'Marzag, Hamid'
'Gaumont, Annie-Claude'
'Reboul, Vincent'

_publ_section_title
;
 Mechanistic investigation of the NH-sulfoximination of sulfide. Evidence
 for \l(6)-sulfanenitrile intermediates.
;
_journal_issue 12
_journal_name_full 'Chemical communications (Cambridge, England)'
_journal_page_first 2064
_journal_page_last 2067
_journal_paper_doi 10.1039/c6cc09940h
_journal_volume 53
_journal_year 2017
_chemical_absolute_configuration ad
_chemical_formula_moiety 'C10 H18 N2 O4 S'
_chemical_formula_sum 'C10 H18 N2 O4 S'
_chemical_formula_weight 262.32
_chemical_melting_point 326
_chemical_name_systematic tert-butyl(1-methyl-1-oxido-3-oxo-3,4,5,6-tetrahydro-2-thiazin-4-yl)carbamate
_space_group_crystal_system orthorhombic
_space_group_IT_number 19
_space_group_name_Hall 'P 2ac 2ab'
_space_group_name_H-M_alt 'P 21 21 21'
_symmetry_space_group_name_Hall 'P 2ac 2ab'
_symmetry_space_group_name_H-M 'P 21 21 21'
_atom_sites_solution_hydrogens mixed
_audit_creation_method SHELXL-2014/7
_audit_update_record
;
2016-12-13 deposited with the CCDC.
2017-01-23 downloaded from the CCDC.
;
_cell_angle_alpha 90
_cell_angle_beta 90
_cell_angle_gamma 90
_cell_formula_units_Z 4
_cell_length_a 6.7140(3)
_cell_length_b 6.7632(3)
_cell_length_c 27.8703(12)
_cell_measurement_reflns_used 6200
_cell_measurement_temperature 150(2)
_cell_measurement_theta_max 29.13
_cell_measurement_theta_min 2.92
_cell_volume 1265.54(10)
_computing_cell_refinement 'Bruker SAINT'
_computing_data_collection 'Bruker APEX2'
_computing_data_reduction 'Bruker SAINT'
_computing_molecular_graphics 'Bruker SHELXTL'
_computing_publication_material 'Bruker SHELXTL'
_computing_structure_refinement 'SHELXL-2014 (Sheldrick 2014)'
_computing_structure_solution 'SHELXS-97 (Sheldrick 2008)'
_diffrn_ambient_temperature 150(2)
_diffrn_measured_fraction_theta_full 0.999
_diffrn_measured_fraction_theta_max 0.993
_diffrn_measurement_device_type 'Bruker APEX-II CCD'
_diffrn_measurement_method '\f and \w scans'
_diffrn_radiation_type MoK\a
_diffrn_radiation_wavelength 0.71073
_diffrn_reflns_av_R_equivalents 0.0298
_diffrn_reflns_av_unetI/netI 0.0334
_diffrn_reflns_Laue_measured_fraction_full 0.999
_diffrn_reflns_Laue_measured_fraction_max 0.993
_diffrn_reflns_limit_h_max 8
_diffrn_reflns_limit_h_min -8
_diffrn_reflns_limit_k_max 8
_diffrn_reflns_limit_k_min -8
_diffrn_reflns_limit_l_max 36
_diffrn_reflns_limit_l_min -35
_diffrn_reflns_number 13623
_diffrn_reflns_point_group_measured_fraction_full 0.999
_diffrn_reflns_point_group_measured_fraction_max 0.996
_diffrn_reflns_theta_full 25.242
_diffrn_reflns_theta_max 27.878
_diffrn_reflns_theta_min 2.924
_exptl_absorpt_coefficient_mu 0.262
_exptl_absorpt_correction_type multi-scan
_exptl_absorpt_process_details 'Sadabs 2015/1'
_exptl_crystal_colour colourless
_exptl_crystal_density_diffrn 1.377
_exptl_crystal_description plate
_exptl_crystal_F_000 560
_exptl_crystal_size_max 0.35
_exptl_crystal_size_mid 0.18
_exptl_crystal_size_min 0.05
_exptl_transmission_factor_max 0.7461
_exptl_transmission_factor_min 0.6987
_refine_diff_density_max 0.280
_refine_diff_density_min -0.311
_refine_diff_density_rms 0.045
_refine_ls_abs_structure_details
;
 Flack x determined using 1019 quotients [(I+)-(I-)]/[(I+)+(I-)]
 (Parsons, Flack and Wagner, Acta Cryst. B69 (2013) 249-259).
;
_refine_ls_abs_structure_Flack 0.02(3)
_refine_ls_extinction_method none
_refine_ls_goodness_of_fit_ref 1.038
_refine_ls_hydrogen_treatment mixed
_refine_ls_matrix_type full
_refine_ls_number_parameters 162
_refine_ls_number_reflns 3007
_refine_ls_number_restraints 0
_refine_ls_restrained_S_all 1.038
_refine_ls_R_factor_all 0.0398
_refine_ls_R_factor_gt 0.0314
_refine_ls_shift/su_max 0.000
_refine_ls_shift/su_mean 0.000
_refine_ls_structure_factor_coef Fsqd
_refine_ls_weighting_details 'w=1/[\s^2^(Fo^2^)+(0.0340P)^2^+0.2850P] where P=(Fo^2^+2Fc^2^)/3'
_refine_ls_weighting_scheme calc
_refine_ls_wR_factor_gt 0.0690
_refine_ls_wR_factor_ref 0.0731
_reflns_Friedel_coverage 0.702
_reflns_Friedel_fraction_full 1.000
_reflns_Friedel_fraction_max 1.000
_reflns_number_gt 2661
_reflns_number_total 3007
_reflns_threshold_expression 'I > 2\s(I)'
_cod_data_source_file c6cc09940h2.cif
_cod_data_source_block lohier25_0m
_cod_depositor_comments 'Adding full bibliography for 7119568--7119569.cif.'
_cod_database_code 7119569
_shelx_shelxl_version_number 2014/7
_shelx_space_group_comment
;
The symmetry employed for this shelxl refinement is uniquely defined
by the following loop, which should always be used as a source of
symmetry information in preference to the above space-group names.
They are only intended as comments.
;

loop_
_space_group_symop_operation_xyz
'x, y, z'
'x+1/2, -y+1/2, -z'
'-x, y+1/2, -z+1/2'
'-x+1/2, -y, z+1/2'

loop_
_atom_site_label
_atom_site_type_symbol
_atom_site_fract_x
_atom_site_fract_y
_atom_site_fract_z
_atom_site_U_iso_or_equiv
_atom_site_adp_type
_atom_site_occupancy
_atom_site_site_symmetry_order
_atom_site_calc_flag
_atom_site_refinement_flags_posn
_atom_site_refinement_flags_adp
S1 S 0.35923(9) 0.61065(8) 0.34157(2) 0.01977(14) Uani 1 1 d . .
O4 O 0.1661(2) 0.4194(2) 0.11568(5) 0.0212(4) Uani 1 1 d . .
N1 N 0.2488(3) 0.4934(3) 0.18916(7) 0.0191(4) Uani 1 1 d . .
O3 O 0.1302(3) 0.7391(2) 0.14095(6) 0.0266(4) Uani 1 1 d . .
O1 O 0.6190(2) 0.5862(2) 0.22440(5) 0.0250(4) Uani 1 1 d . .
O2 O 0.3959(3) 0.7560(3) 0.37821(6) 0.0330(4) Uani 1 1 d . .
C4 C 0.1199(4) 0.6386(3) 0.31666(8) 0.0221(5) Uani 1 1 d . .
H4A H 0.0188 0.5851 0.3390 0.026 Uiso 1 1 calc R U
H4B H 0.0913 0.7807 0.3116 0.026 Uiso 1 1 calc R U
N2 N 0.5179(3) 0.6098(3) 0.30069(6) 0.0198(4) Uani 1 1 d . .
C10 C 0.3144(4) 0.5763(4) 0.04581(9) 0.0371(7) Uani 1 1 d . .
H10C H 0.3016 0.7126 0.0573 0.056 Uiso 1 1 calc R U
H10B H 0.3144 0.5754 0.0107 0.056 Uiso 1 1 calc R U
H10A H 0.4394 0.5195 0.0576 0.056 Uiso 1 1 calc R U
C7 C 0.1414(4) 0.4551(3) 0.06402(8) 0.0236(5) Uani 1 1 d . .
C6 C 0.1791(3) 0.5684(3) 0.14785(8) 0.0175(5) Uani 1 1 d . .
C2 C 0.2637(3) 0.6032(3) 0.23346(7) 0.0167(4) Uani 1 1 d . .
H2 H 0.2314 0.7443 0.2261 0.020 Uiso 1 1 calc R U
C3 C 0.1091(3) 0.5294(3) 0.26917(7) 0.0188(5) Uani 1 1 d . .
H3A H -0.0254 0.5464 0.2553 0.023 Uiso 1 1 calc R U
H3B H 0.1302 0.3864 0.2749 0.023 Uiso 1 1 calc R U
C5 C 0.3670(4) 0.3752(4) 0.36788(8) 0.0292(5) Uani 1 1 d . .
H17 H 0.5024 0.3480 0.3793 0.044 Uiso 1 1 calc R U
H5A H 0.3288 0.2756 0.3441 0.044 Uiso 1 1 calc R U
H5B H 0.2742 0.3704 0.3950 0.044 Uiso 1 1 calc R U
C9 C -0.0576(4) 0.5497(4) 0.05352(9) 0.0357(7) Uani 1 1 d . .
H9B H -0.1625 0.4795 0.0711 0.054 Uiso 1 1 calc R U
H9A H -0.0847 0.5426 0.0190 0.054 Uiso 1 1 calc R U
H9C H -0.0549 0.6885 0.0636 0.054 Uiso 1 1 calc R U
C8 C 0.1499(5) 0.2457(4) 0.04421(9) 0.0366(7) Uani 1 1 d . .
H8B H 0.2770 0.1846 0.0531 0.055 Uiso 1 1 calc R U
H8C H 0.1380 0.2497 0.0092 0.055 Uiso 1 1 calc R U
H8A H 0.0400 0.1680 0.0576 0.055 Uiso 1 1 calc R U
C1 C 0.4795(3) 0.5971(3) 0.25260(8) 0.0175(5) Uani 1 1 d . .
H1 H 0.292(4) 0.386(4) 0.1888(9) 0.024(7) Uiso 1 1 d . .

loop_
_atom_site_aniso_label
_atom_site_aniso_U_11
_atom_site_aniso_U_22
_atom_site_aniso_U_33
_atom_site_aniso_U_23
_atom_site_aniso_U_13
_atom_site_aniso_U_12
S1 0.0194(3) 0.0227(2) 0.0173(3) -0.0021(2) -0.0021(2) -0.0005(2)
O4 0.0270(9) 0.0208(7) 0.0159(7) -0.0030(6) -0.0025(7) 0.0001(7)
N1 0.0226(12) 0.0158(9) 0.0189(10) -0.0039(7) -0.0050(8) 0.0048(8)
O3 0.0367(11) 0.0204(7) 0.0226(8) -0.0007(6) -0.0056(8) 0.0052(8)
O1 0.0166(9) 0.0357(9) 0.0227(8) 0.0017(7) 0.0026(8) -0.0017(8)
O2 0.0344(12) 0.0396(9) 0.0250(9) -0.0126(8) -0.0036(8) -0.0046(9)
C4 0.0163(12) 0.0261(10) 0.0238(12) -0.0022(9) -0.0006(10) 0.0048(10)
N2 0.0171(10) 0.0232(9) 0.0192(10) 0.0005(8) -0.0040(8) -0.0025(9)
C10 0.0393(17) 0.0473(16) 0.0248(14) -0.0008(12) 0.0067(12) -0.0114(14)
C7 0.0272(14) 0.0294(10) 0.0143(10) -0.0026(8) -0.0014(11) -0.0002(11)
C6 0.0134(12) 0.0226(10) 0.0165(11) -0.0021(8) 0.0000(9) -0.0016(8)
C2 0.0157(11) 0.0167(9) 0.0175(11) -0.0020(8) -0.0029(9) 0.0014(9)
C3 0.0125(12) 0.0213(10) 0.0225(11) -0.0011(8) -0.0021(10) 0.0000(9)
C5 0.0324(15) 0.0313(11) 0.0238(12) 0.0104(10) 0.0021(12) 0.0033(13)
C9 0.0338(16) 0.0472(16) 0.0262(14) -0.0032(12) -0.0098(12) 0.0066(13)
C8 0.0520(19) 0.0353(13) 0.0225(13) -0.0099(10) -0.0045(13) 0.0006(15)
C1 0.0183(12) 0.0122(9) 0.0221(11) 0.0006(9) -0.0032(10) -0.0013(9)

loop_
_atom_type_symbol
_atom_type_description
_atom_type_scat_dispersion_real
_atom_type_scat_dispersion_imag
_atom_type_scat_source
C C 0.0033 0.0016 'International Tables Vol C Tables 4.2.6.8 and 6.1.1.4'
H H 0.0000 0.0000 'International Tables Vol C Tables 4.2.6.8 and 6.1.1.4'
N N 0.0061 0.0033 'International Tables Vol C Tables 4.2.6.8 and 6.1.1.4'
O O 0.0106 0.0060 'International Tables Vol C Tables 4.2.6.8 and 6.1.1.4'
S S 0.1246 0.1234 'International Tables Vol C Tables 4.2.6.8 and 6.1.1.4'

loop_
_geom_angle_atom_site_label_1
_geom_angle_atom_site_label_2
_geom_angle_atom_site_label_3
_geom_angle
O2 S1 N2 113.81(11)
O2 S1 C5 108.58(11)
N2 S1 C5 106.36(12)
O2 S1 C4 111.27(11)
N2 S1 C4 109.62(10)
C5 S1 C4 106.84(12)
C6 O4 C7 122.35(16)
C6 N1 C2 124.27(18)
C6 N1 H1 118.0(18)
C2 N1 H1 117.6(19)
C3 C4 S1 109.57(16)
C3 C4 H4A 109.8
S1 C4 H4A 109.8
C3 C4 H4B 109.8
S1 C4 H4B 109.8
H4A C4 H4B 108.2
C1 N2 S1 125.95(17)
C7 C10 H10C 109.5
C7 C10 H10B 109.5
H10C C10 H10B 109.5
C7 C10 H10A 109.5
H10C C10 H10A 109.5
H10B C10 H10A 109.5
O4 C7 C10 109.4(2)
O4 C7 C9 111.1(2)
C10 C7 C9 112.7(2)
O4 C7 C8 101.45(17)
C10 C7 C8 110.8(2)
C9 C7 C8 110.9(2)
O3 C6 N1 126.1(2)
O3 C6 O4 125.8(2)
N1 C6 O4 108.06(17)
N1 C2 C3 110.07(18)
N1 C2 C1 110.27(18)
C3 C2 C1 113.91(17)
N1 C2 H2 107.4
C3 C2 H2 107.4
C1 C2 H2 107.4
C4 C3 C2 112.22(18)
C4 C3 H3A 109.2
C2 C3 H3A 109.2
C4 C3 H3B 109.2
C2 C3 H3B 109.2
H3A C3 H3B 107.9
S1 C5 H17 109.5
S1 C5 H5A 109.5
H17 C5 H5A 109.5
S1 C5 H5B 109.5
H17 C5 H5B 109.5
H5A C5 H5B 109.5
C7 C9 H9B 109.5
C7 C9 H9A 109.5
H9B C9 H9A 109.5
C7 C9 H9C 109.5
H9B C9 H9C 109.5
H9A C9 H9C 109.5
C7 C8 H8B 109.5
C7 C8 H8C 109.5
H8B C8 H8C 109.5
C7 C8 H8A 109.5
H8B C8 H8A 109.5
H8C C8 H8A 109.5
O1 C1 N2 119.2(2)
O1 C1 C2 119.82(18)
N2 C1 C2 120.9(2)

loop_
_geom_bond_atom_site_label_1
_geom_bond_atom_site_label_2
_geom_bond_distance
S1 O2 1.4389(17)
S1 N2 1.560(2)
S1 C5 1.754(2)
S1 C4 1.761(2)
O4 C6 1.351(2)
O4 C7 1.469(3)
N1 C6 1.342(3)
N1 C2 1.444(3)
N1 H1 0.78(3)
O3 C6 1.216(3)
O1 C1 1.225(3)
C4 C3 1.518(3)
C4 H4A 0.9900
C4 H4B 0.9900
N2 C1 1.368(3)
C10 C7 1.509(4)
C10 H10C 0.9800
C10 H10B 0.9800
C10 H10A 0.9800
C7 C9 1.511(4)
C7 C8 1.521(3)
C2 C3 1.522(3)
C2 C1 1.545(3)
C2 H2 1.0000
C3 H3A 0.9900
C3 H3B 0.9900
C5 H17 0.9800
C5 H5A 0.9800
C5 H5B 0.9800
C9 H9B 0.9800
C9 H9A 0.9800
C9 H9C 0.9800
C8 H8B 0.9800
C8 H8C 0.9800
C8 H8A 0.9800

loop_
_geom_torsion_atom_site_label_1
_geom_torsion_atom_site_label_2
_geom_torsion_atom_site_label_3
_geom_torsion_atom_site_label_4
_geom_torsion
O2 S1 C4 C3 162.70(15)
N2 S1 C4 C3 35.93(18)
C5 S1 C4 C3 -78.93(18)
O2 S1 N2 C1 -136.11(19)
C5 S1 N2 C1 104.4(2)
C4 S1 N2 C1 -10.8(2)
C6 O4 C7 C10 59.1(3)
C6 O4 C7 C9 -65.9(3)
C6 O4 C7 C8 176.2(2)
C2 N1 C6 O3 4.6(4)
C2 N1 C6 O4 -173.3(2)
C7 O4 C6 O3 17.0(3)
C7 O4 C6 N1 -165.1(2)
C6 N1 C2 C3 109.1(2)
C6 N1 C2 C1 -124.4(2)
S1 C4 C3 C2 -58.5(2)
N1 C2 C3 C4 179.38(17)
C1 C2 C3 C4 55.0(2)
S1 N2 C1 O1 -175.70(16)
S1 N2 C1 C2 6.3(3)
N1 C2 C1 O1 30.8(3)
C3 C2 C1 O1 155.14(19)
N1 C2 C1 N2 -151.19(19)
C3 C2 C1 N2 -26.9(3)
